data_7047164
loop_
_publ_author_name
'Bouch\'e, Mathilde'
'Bonnefont, Antoine'
'Achard, Thierry'
'Bellemin-Laponnaz, St\'ephane'

_publ_section_title
;
 Exploring diversity in platinum(iv) N-heterocyclic carbene complexes:
 synthesis, characterization, reactivity and biological evaluation.
;
_journal_issue 33
_journal_name_full 'Dalton transactions (Cambridge, England : 2003)'
_journal_page_first 11491
_journal_page_last 11502
_journal_paper_doi 10.1039/c8dt02113a
_journal_volume 47
_journal_year 2018
_chemical_formula_moiety 'C16 H17 Br4 N3 Pt'
_chemical_formula_sum 'C16 H17 Br4 N3 Pt'
_chemical_formula_weight 766.05
_space_group_crystal_system monoclinic
_space_group_IT_number 15
_space_group_name_Hall '-C 2yc'
_space_group_name_H-M_alt 'C 1 2/c 1'
_symmetry_space_group_name_Hall '-C 2yc'
_symmetry_space_group_name_H-M 'C 1 2/c 1'
_atom_sites_solution_hydrogens geom
_atom_sites_solution_primary direct
_atom_sites_solution_secondary difmap
_audit_creation_method SHELXL-2013
_audit_update_record
;
2018-05-24 deposited with the CCDC.
2018-07-27 downloaded from the CCDC.
;
_cell_angle_alpha 90
_cell_angle_beta 117.949(3)
_cell_angle_gamma 90
_cell_formula_units_Z 8
_cell_length_a 28.3493(13)
_cell_length_b 9.1128(5)
_cell_length_c 17.1826(10)
_cell_measurement_reflns_used 8433
_cell_measurement_temperature 173(2)
_cell_measurement_theta_max 27.485
_cell_measurement_theta_min 0.998
_cell_volume 3921.2(4)
_computing_cell_refinement 'Denzo (Nonius B.V., 1998)'
_computing_data_collection 'Collect (Nonius B.V., 1998)'
_computing_data_reduction 'Denzo (Nonius B.V., 1998)'
_computing_molecular_graphics 'PLATON 98 (Spek, 1998)'
_computing_publication_material 'SHELXL-2013 (Sheldrick, 2013)'
_computing_structure_refinement 'SHELXL-2013 (Sheldrick, 2013)'
_computing_structure_solution 'SHELXS-2013 (Sheldrick, 2013)'
_diffrn_ambient_temperature 173(2)
_diffrn_measured_fraction_theta_full 1.000
_diffrn_measured_fraction_theta_max 0.999
_diffrn_measurement_device_type KappaCCD
_diffrn_measurement_method 'phi and omega scans'
_diffrn_radiation_monochromator graphite
_diffrn_radiation_type MoK\a
_diffrn_radiation_wavelength 0.71073
_diffrn_reflns_av_R_equivalents 0.1279
_diffrn_reflns_av_unetI/netI 0.1055
_diffrn_reflns_Laue_measured_fraction_full 1.000
_diffrn_reflns_Laue_measured_fraction_max 0.999
_diffrn_reflns_limit_h_max 36
_diffrn_reflns_limit_h_min -36
_diffrn_reflns_limit_k_max 11
_diffrn_reflns_limit_k_min -11
_diffrn_reflns_limit_l_max 22
_diffrn_reflns_limit_l_min -19
_diffrn_reflns_number 16049
_diffrn_reflns_point_group_measured_fraction_full 1.000
_diffrn_reflns_point_group_measured_fraction_max 0.999
_diffrn_reflns_theta_full 25.242
_diffrn_reflns_theta_max 27.458
_diffrn_reflns_theta_min 1.626
_diffrn_source 'sealed tube'
_exptl_absorpt_coefficient_mu 15.312
_exptl_absorpt_correction_T_max 0.40574
_exptl_absorpt_correction_T_min 0.19104
_exptl_absorpt_correction_type multi-scan
_exptl_absorpt_process_details 'MULscanABS in PLATON (Spek, 2003)'
_exptl_crystal_colour orange
_exptl_crystal_density_diffrn 2.595
_exptl_crystal_description plate
_exptl_crystal_F_000 2816
_exptl_crystal_size_max 0.15
_exptl_crystal_size_mid 0.10
_exptl_crystal_size_min 0.04
_refine_diff_density_max 2.901
_refine_diff_density_min -4.805
_refine_diff_density_rms 0.620
_refine_ls_extinction_method none
_refine_ls_goodness_of_fit_ref 1.042
_refine_ls_hydrogen_treatment constr
_refine_ls_matrix_type full
_refine_ls_number_parameters 194
_refine_ls_number_reflns 4485
_refine_ls_number_restraints 0
_refine_ls_restrained_S_all 1.042
_refine_ls_R_factor_all 0.1152
_refine_ls_R_factor_gt 0.0543
_refine_ls_shift/su_max 0.001
_refine_ls_shift/su_mean 0.000
_refine_ls_structure_factor_coef Fsqd
_refine_ls_weighting_details 'w=1/[\s^2^(Fo^2^)+(0.0824P)^2^] where P=(Fo^2^+2Fc^2^)/3'
_refine_ls_weighting_scheme calc
_refine_ls_wR_factor_gt 0.1206
_refine_ls_wR_factor_ref 0.1750
_reflns_Friedel_coverage 0.000
_reflns_number_gt 2607
_reflns_number_total 4485
_reflns_threshold_expression 'I > 2\s(I)'
_cod_data_source_file c8dt02113a2.cif
_cod_data_source_block jlgmb150121
_cod_depositor_comments 'Adding full bibliography for 7047164--7047166.cif.'
_cod_database_code 7047164
_shelx_space_group_comment
;
The symmetry employed for this shelxl refinement is uniquely defined
by the following loop, which should always be used as a source of
symmetry information in preference to the above space-group names.
They are only intended as comments.
;
_shelxl_version_number 2013-4

loop_
_space_group_symop_operation_xyz
'x, y, z'
'-x, y, -z+1/2'
'x+1/2, y+1/2, z'
'-x+1/2, y+1/2, -z+1/2'
'-x, -y, -z'
'x, -y, z-1/2'
'-x+1/2, -y+1/2, -z'
'x+1/2, -y+1/2, z-1/2'

loop_
_atom_site_label
_atom_site_type_symbol
_atom_site_fract_x
_atom_site_fract_y
_atom_site_fract_z
_atom_site_U_iso_or_equiv
_atom_site_adp_type
_atom_site_occupancy
_atom_site_site_symmetry_order
_atom_site_calc_flag
_atom_site_refinement_flags_posn
_atom_site_refinement_flags_adp
C1 C 0.5790(5) 0.3122(12) -0.0123(8) 0.022(3) Uani 1 1 d . .
C2 C 0.5143(5) 0.1495(13) -0.0821(9) 0.029(3) Uani 1 1 d . .
H2 H 0.4822 0.1056 -0.1250 0.034 Uiso 1 1 calc R U
C3 C 0.5512(5) 0.0851(14) -0.0113(9) 0.029(3) Uani 1 1 d . .
H3 H 0.5499 -0.0128 0.0067 0.035 Uiso 1 1 calc R U
C4 C 0.4947(5) 0.4005(13) -0.1497(9) 0.029(3) Uani 1 1 d . .
H4A H 0.4687 0.4376 -0.1320 0.043 Uiso 1 1 calc R U
H4B H 0.4759 0.3522 -0.2071 0.043 Uiso 1 1 calc R U
H4C H 0.5159 0.4824 -0.1537 0.043 Uiso 1 1 calc R U
C5 C 0.6383(5) 0.1424(12) 0.1173(9) 0.027(3) Uani 1 1 d . .
H5A H 0.6596 0.2313 0.1450 0.033 Uiso 1 1 calc R U
H5B H 0.6612 0.0727 0.1062 0.033 Uiso 1 1 calc R U
C6 C 0.6211(5) 0.0736(13) 0.1791(9) 0.026(3) Uani 1 1 d . .
C7 C 0.5885(5) 0.1461(13) 0.2067(9) 0.028(3) Uani 1 1 d . .
H7 H 0.5751 0.2403 0.1829 0.034 Uiso 1 1 calc R U
C8 C 0.5749(6) 0.0887(16) 0.2660(10) 0.038(4) Uani 1 1 d . .
H8 H 0.5513 0.1389 0.2818 0.046 Uiso 1 1 calc R U
C9 C 0.5963(6) -0.0429(18) 0.3023(10) 0.047(4) Uani 1 1 d . .
H9 H 0.5876 -0.0850 0.3446 0.056 Uiso 1 1 calc R U
C10 C 0.6304(6) -0.1172(17) 0.2791(9) 0.047(4) Uani 1 1 d . .
H10 H 0.6450 -0.2092 0.3054 0.057 Uiso 1 1 calc R U
C11 C 0.6428(6) -0.0575(16) 0.2182(10) 0.040(4) Uani 1 1 d . .
H11 H 0.6667 -0.1073 0.2028 0.048 Uiso 1 1 calc R U
C12 C 0.6663(5) 0.7919(12) -0.0117(9) 0.0249(13) Uani 1 1 d . .
H12 H 0.6325 0.7927 -0.0629 0.030 Uiso 1 1 calc R U
C13 C 0.6994(5) 0.9076(13) 0.0057(9) 0.0249(13) Uani 1 1 d . .
H13 H 0.6883 0.9895 -0.0330 0.030 Uiso 1 1 calc R U
C14 C 0.7495(5) 0.9088(13) 0.0796(9) 0.0249(13) Uani 1 1 d . .
H14 H 0.7731 0.9898 0.0919 0.030 Uiso 1 1 calc R U
C15 C 0.7635(5) 0.7895(12) 0.1333(9) 0.0249(13) Uani 1 1 d . .
H15 H 0.7973 0.7858 0.1844 0.030 Uiso 1 1 calc R U
C16 C 0.7286(5) 0.6751(13) 0.1134(9) 0.0249(13) Uani 1 1 d . .
H16 H 0.7387 0.5920 0.1511 0.030 Uiso 1 1 calc R U
N1 N 0.5306(4) 0.2936(10) -0.0834(7) 0.021(2) Uani 1 1 d . .
N2 N 0.5919(4) 0.1830(10) 0.0323(7) 0.022(2) Uani 1 1 d . .
N3 N 0.6803(4) 0.6766(9) 0.0421(6) 0.020(2) Uani 1 1 d . .
Br1 Br 0.61152(5) 0.50361(12) -0.14072(9) 0.0233(3) Uani 1 1 d . .
Br2 Br 0.70468(5) 0.33327(13) 0.04047(9) 0.0271(3) Uani 1 1 d . .
Br3 Br 0.64546(5) 0.50178(12) 0.16912(9) 0.0257(3) Uani 1 1 d . .
Br4 Br 0.55466(5) 0.66869(13) -0.01554(9) 0.0275(3) Uani 1 1 d . .
Pt1 Pt 0.62783(2) 0.49356(4) 0.01373(3) 0.01770(18) Uani 1 1 d . .

loop_
_atom_site_aniso_label
_atom_site_aniso_U_11
_atom_site_aniso_U_22
_atom_site_aniso_U_33
_atom_site_aniso_U_23
_atom_site_aniso_U_13
_atom_site_aniso_U_12
C1 0.038(8) 0.017(6) 0.015(7) -0.003(5) 0.016(6) -0.004(6)
C2 0.034(8) 0.024(7) 0.026(9) -0.009(6) 0.013(7) -0.013(6)
C3 0.027(7) 0.026(7) 0.037(10) -0.001(6) 0.017(7) -0.010(6)
C4 0.023(7) 0.030(7) 0.022(8) -0.001(6) 0.001(6) -0.005(6)
C5 0.026(7) 0.016(6) 0.045(10) -0.001(6) 0.022(7) 0.005(5)
C6 0.028(7) 0.014(7) 0.034(9) 0.002(6) 0.012(7) -0.012(5)
C7 0.029(7) 0.017(7) 0.041(10) -0.007(6) 0.019(7) -0.001(5)
C8 0.039(9) 0.045(9) 0.036(10) -0.003(7) 0.023(8) -0.015(7)
C9 0.044(9) 0.077(12) 0.031(10) -0.019(9) 0.028(8) -0.038(9)
C10 0.057(11) 0.046(10) 0.018(9) 0.016(7) 0.001(8) -0.017(8)
C11 0.036(8) 0.039(9) 0.050(11) 0.005(8) 0.026(8) -0.005(7)
C12 0.026(3) 0.017(3) 0.030(4) -0.001(2) 0.012(3) -0.004(2)
C13 0.026(3) 0.017(3) 0.030(4) -0.001(2) 0.012(3) -0.004(2)
C14 0.026(3) 0.017(3) 0.030(4) -0.001(2) 0.012(3) -0.004(2)
C15 0.026(3) 0.017(3) 0.030(4) -0.001(2) 0.012(3) -0.004(2)
C16 0.026(3) 0.017(3) 0.030(4) -0.001(2) 0.012(3) -0.004(2)
N1 0.016(5) 0.017(5) 0.027(7) -0.008(4) 0.007(5) -0.007(4)
N2 0.016(5) 0.021(6) 0.028(7) -0.001(5) 0.011(5) -0.007(4)
N3 0.031(6) 0.012(5) 0.016(6) -0.003(4) 0.011(5) -0.004(4)
Br1 0.0248(6) 0.0239(7) 0.0236(8) -0.0031(5) 0.0134(6) -0.0055(5)
Br2 0.0239(7) 0.0187(6) 0.0439(9) 0.0048(6) 0.0203(7) 0.0026(5)
Br3 0.0330(7) 0.0223(7) 0.0226(8) 0.0002(5) 0.0137(6) -0.0023(5)
Br4 0.0276(7) 0.0189(6) 0.0399(9) 0.0015(6) 0.0190(7) 0.0046(5)
Pt1 0.0181(3) 0.0126(3) 0.0240(3) 0.00003(19) 0.0111(2) -0.00115(18)

loop_
_atom_type_symbol
_atom_type_description
_atom_type_scat_dispersion_real
_atom_type_scat_dispersion_imag
_atom_type_scat_source
C C 0.0033 0.0016 'International Tables Vol C Tables 4.2.6.8 and 6.1.1.4'
H H 0.0000 0.0000 'International Tables Vol C Tables 4.2.6.8 and 6.1.1.4'
N N 0.0061 0.0033 'International Tables Vol C Tables 4.2.6.8 and 6.1.1.4'
Br Br -0.2901 2.4595 'International Tables Vol C Tables 4.2.6.8 and 6.1.1.4'
Pt Pt -1.7033 8.3905 'International Tables Vol C Tables 4.2.6.8 and 6.1.1.4'

loop_
_geom_angle_atom_site_label_1
_geom_angle_atom_site_label_2
_geom_angle_atom_site_label_3
_geom_angle
N1 C1 N2 106.9(10)
N1 C1 Pt1 126.0(9)
N2 C1 Pt1 126.6(9)
C3 C2 N1 108.1(12)
C3 C2 H2 126.0
N1 C2 H2 126.0
C2 C3 N2 108.4(11)
C2 C3 H3 125.8
N2 C3 H3 125.8
N1 C4 H4A 109.5
N1 C4 H4B 109.5
H4A C4 H4B 109.5
N1 C4 H4C 109.5
H4A C4 H4C 109.5
H4B C4 H4C 109.5
N2 C5 C6 111.7(9)
N2 C5 H5A 109.3
C6 C5 H5A 109.3
N2 C5 H5B 109.3
C6 C5 H5B 109.3
H5A C5 H5B 107.9
C11 C6 C7 117.8(12)
C11 C6 C5 119.5(11)
C7 C6 C5 122.2(11)
C8 C7 C6 123.0(12)
C8 C7 H7 118.5
C6 C7 H7 118.5
C7 C8 C9 117.7(13)
C7 C8 H8 121.1
C9 C8 H8 121.1
C8 C9 C10 121.4(13)
C8 C9 H9 119.3
C10 C9 H9 119.3
C11 C10 C9 119.5(15)
C11 C10 H10 120.2
C9 C10 H10 120.2
C10 C11 C6 120.4(13)
C10 C11 H11 119.8
C6 C11 H11 119.8
N3 C12 C13 120.8(13)
N3 C12 H12 119.6
C13 C12 H12 119.6
C12 C13 C14 121.0(12)
C12 C13 H13 119.5
C14 C13 H13 119.5
C15 C14 C13 117.3(11)
C15 C14 H14 121.3
C13 C14 H14 121.3
C14 C15 C16 119.6(13)
C14 C15 H15 120.2
C16 C15 H15 120.2
N3 C16 C15 121.9(12)
N3 C16 H16 119.0
C15 C16 H16 119.0
C1 N1 C2 107.8(10)
C1 N1 C4 130.7(10)
C2 N1 C4 121.3(10)
C1 N2 C3 108.7(11)
C1 N2 C5 130.7(10)
C3 N2 C5 120.5(10)
C12 N3 C16 119.2(10)
C12 N3 Pt1 120.6(8)
C16 N3 Pt1 120.2(7)
C1 Pt1 N3 178.3(4)
C1 Pt1 Br1 91.6(3)
N3 Pt1 Br1 88.6(3)
C1 Pt1 Br4 93.4(3)
N3 Pt1 Br4 88.3(3)
Br1 Pt1 Br4 92.34(5)
C1 Pt1 Br3 91.9(3)
N3 Pt1 Br3 87.9(3)
Br1 Pt1 Br3 176.07(4)
Br4 Pt1 Br3 85.76(4)
C1 Pt1 Br2 90.6(3)
N3 Pt1 Br2 87.7(3)
Br1 Pt1 Br2 85.80(4)
Br4 Pt1 Br2 175.65(4)
Br3 Pt1 Br2 95.87(5)

loop_
_geom_bond_atom_site_label_1
_geom_bond_atom_site_label_2
_geom_bond_distance
C1 N1 1.355(15)
C1 N2 1.359(14)
C1 Pt1 2.065(11)
C2 C3 1.314(18)
C2 N1 1.395(14)
C2 H2 0.9500
C3 N2 1.370(15)
C3 H3 0.9500
C4 N1 1.480(15)
C4 H4A 0.9800
C4 H4B 0.9800
C4 H4C 0.9800
C5 N2 1.482(16)
C5 C6 1.497(16)
C5 H5A 0.9900
C5 H5B 0.9900
C6 C11 1.368(19)
C6 C7 1.387(16)
C7 C8 1.352(17)
C7 H7 0.9500
C8 C9 1.36(2)
C8 H8 0.9500
C9 C10 1.384(19)
C9 H9 0.9500
C10 C11 1.365(18)
C10 H10 0.9500
C11 H11 0.9500
C12 N3 1.330(14)
C12 C13 1.349(15)
C12 H12 0.9500
C13 C14 1.394(17)
C13 H13 0.9500
C14 C15 1.359(16)
C14 H14 0.9500
C15 C16 1.366(15)
C15 H15 0.9500
C16 N3 1.342(15)
C16 H16 0.9500
N3 Pt1 2.135(9)
Br1 Pt1 2.4728(14)
Br2 Pt1 2.4806(12)
Br3 Pt1 2.4767(14)
Br4 Pt1 2.4746(12)

loop_
_geom_torsion_atom_site_label_1
_geom_torsion_atom_site_label_2
_geom_torsion_atom_site_label_3
_geom_torsion_atom_site_label_4
_geom_torsion
N1 C2 C3 N2 -1.8(14)
N2 C5 C6 C11 128.8(13)
N2 C5 C6 C7 -59.1(16)
C11 C6 C7 C8 -4(2)
C5 C6 C7 C8 -176.4(13)
C6 C7 C8 C9 3(2)
C7 C8 C9 C10 -1(2)
C8 C9 C10 C11 0(2)
C9 C10 C11 C6 -1(2)
C7 C6 C11 C10 3(2)
C5 C6 C11 C10 175.7(13)
N3 C12 C13 C14 1.0(18)
C12 C13 C14 C15 -0.4(18)
C13 C14 C15 C16 0.1(18)
C14 C15 C16 N3 -0.4(18)
N2 C1 N1 C2 -0.8(12)
Pt1 C1 N1 C2 171.9(8)
N2 C1 N1 C4 173.0(11)
Pt1 C1 N1 C4 -14.2(17)
C3 C2 N1 C1 1.6(14)
C3 C2 N1 C4 -172.9(11)
N1 C1 N2 C3 -0.2(13)
Pt1 C1 N2 C3 -172.9(8)
N1 C1 N2 C5 -175.8(10)
Pt1 C1 N2 C5 11.5(17)
C2 C3 N2 C1 1.3(14)
C2 C3 N2 C5 177.3(10)
C6 C5 N2 C1 127.7(12)
C6 C5 N2 C3 -47.4(14)
C13 C12 N3 C16 -1.3(17)
C13 C12 N3 Pt1 -179.7(8)
C15 C16 N3 C12 1.0(17)
C15 C16 N3 Pt1 179.4(8)
